data_7127459
loop_
_publ_author_name
'Katzenmayer, Markus M.'
'Wolf, Benjamin M.'
'Mortis, Alexandros'
'Maichle-M\"ossmer, C\"acilia'
'Anwander, Reiner'

_publ_section_title
;
 Polymeric dimethylytterbium and the terminal methyl complex
 (Tp<sup>tBu,Me</sup>)Yb(CH<sub>3</sub>)(thf).
;
_journal_issue 2
_journal_name_full 'Chemical communications (Cambridge, England)'
_journal_page_first 243
_journal_page_last 246
_journal_paper_doi 10.1039/d0cc06981g
_journal_volume 57
_journal_year 2021
_chemical_formula_sum 'C24 H72 N4 Si8 Yb2'
_chemical_formula_weight 987.65
_chemical_properties_physical Air-sensitive,Moisture-sensitive
_space_group_crystal_system triclinic
_space_group_IT_number 2
_space_group_name_Hall '-P 1'
_space_group_name_H-M_alt 'P -1'
_atom_sites_solution_hydrogens geom
_audit_creation_method SHELXL-2014/7
_audit_update_record
;
2020-10-20 deposited with the CCDC.	2020-11-24 downloaded from the CCDC.
;
_cell_angle_alpha 73.7690(10)
_cell_angle_beta 86.7190(10)
_cell_angle_gamma 71.3230(10)
_cell_formula_units_Z 2
_cell_length_a 8.8586(4)
_cell_length_b 12.4947(6)
_cell_length_c 21.8119(9)
_cell_measurement_reflns_used 108603
_cell_measurement_temperature 173(2)
_cell_measurement_theta_max 30.495
_cell_measurement_theta_min 2.261
_cell_volume 2194.58(17)
_computing_cell_refinement 'SAINT V8.38A (Bruker AXS Inc., 2017)'
_computing_data_collection 'APEX3 v2017.3-0 (Bruker AXS)'
_computing_data_reduction 'SAINT V8.38A (Bruker AXS Inc., 2017)'
_computing_structure_refinement 'SHELXL-2014/7 (Sheldrick, 2014)'
_computing_structure_solution 'XT, VERSION 2014/5,SHELXS-13 (Sheldrick 2008)'
_diffrn_ambient_temperature 173(2)
_diffrn_measured_fraction_theta_full 0.999
_diffrn_measured_fraction_theta_max 0.998
_diffrn_measurement_device_type 'Bruker APEX II DUO'
_diffrn_measurement_method 'omega scans'
_diffrn_radiation_type MoK\a
_diffrn_radiation_wavelength 0.71073
_diffrn_reflns_av_R_equivalents 0.0450
_diffrn_reflns_av_unetI/netI 0.0261
_diffrn_reflns_Laue_measured_fraction_full 0.999
_diffrn_reflns_Laue_measured_fraction_max 0.998
_diffrn_reflns_limit_h_max 12
_diffrn_reflns_limit_h_min -12
_diffrn_reflns_limit_k_max 17
_diffrn_reflns_limit_k_min -17
_diffrn_reflns_limit_l_max 31
_diffrn_reflns_limit_l_min -31
_diffrn_reflns_number 108513
_diffrn_reflns_point_group_measured_fraction_full 0.999
_diffrn_reflns_point_group_measured_fraction_max 0.998
_diffrn_reflns_theta_full 25.242
_diffrn_reflns_theta_max 30.546
_diffrn_reflns_theta_min 0.973
_diffrn_source 'ImuS-focus sealed tube'
_exptl_absorpt_coefficient_mu 4.473
_exptl_absorpt_correction_type numerical
_exptl_absorpt_process_details sadabs
_exptl_crystal_colour orange
_exptl_crystal_density_diffrn 1.495
_exptl_crystal_description needle
_exptl_crystal_F_000 992
_exptl_crystal_size_max 0.409
_exptl_crystal_size_mid 0.132
_exptl_crystal_size_min 0.106
_exptl_transmission_factor_max 0.7461
_exptl_transmission_factor_min 0.4675
_refine_diff_density_max 2.469
_refine_diff_density_min -1.280
_refine_diff_density_rms 0.107
_refine_ls_extinction_method none
_refine_ls_goodness_of_fit_ref 1.028
_refine_ls_hydrogen_treatment mixed
_refine_ls_matrix_type full
_refine_ls_number_parameters 368
_refine_ls_number_reflns 13408
_refine_ls_number_restraints 0
_refine_ls_restrained_S_all 1.028
_refine_ls_R_factor_all 0.0294
_refine_ls_R_factor_gt 0.0225
_refine_ls_shift/su_max 0.002
_refine_ls_shift/su_mean 0.000
_refine_ls_structure_factor_coef Fsqd
_refine_ls_weighting_details 'w=1/[\s^2^(Fo^2^)+(0.0164P)^2^+2.8414P] where P=(Fo^2^+2Fc^2^)/3'
_refine_ls_weighting_scheme calc
_refine_ls_wR_factor_gt 0.0472
_refine_ls_wR_factor_ref 0.0501
_reflns_Friedel_coverage 0.000
_reflns_number_gt 11648
_reflns_number_total 13408
_reflns_threshold_expression 'I > 2\s(I)'
_cod_data_source_file d0cc06981g2.cif
_cod_data_source_block 2_mo_MK51_0m_Cili
_cod_depositor_comments 'Adding full bibliography for 7127457--7127460.cif.'
_cod_database_code 7127459
_shelx_shelxl_version_number 2014/7
_shelx_space_group_comment
;
The symmetry employed for this shelxl refinement is uniquely defined
by the following loop, which should always be used as a source of
symmetry information in preference to the above space-group names.
They are only intended as comments.
;
_shelx_estimated_absorpt_t_min 0.262
_shelx_estimated_absorpt_t_max 0.649

loop_
_space_group_symop_operation_xyz
'x, y, z'
'-x, -y, -z'

loop_
_atom_site_label
_atom_site_type_symbol
_atom_site_fract_x
_atom_site_fract_y
_atom_site_fract_z
_atom_site_U_iso_or_equiv
_atom_site_adp_type
_atom_site_occupancy
_atom_site_site_symmetry_order
_atom_site_calc_flag
_atom_site_refinement_flags_posn
_atom_site_refinement_flags_adp
_atom_site_refinement_flags_occupancy
_atom_site_disorder_assembly
_atom_site_disorder_group
C1 C 0.8393(3) 0.9267(2) 0.28384(12) 0.0231(5) Uani 1 1 d . . . . .
H1A H 0.9058 0.8462 0.3046 0.028 Uiso 1 1 calc R U . . .
H1B H 0.9047 0.9790 0.2753 0.028 Uiso 1 1 calc R U . . .
H1C H 0.7933 0.9290 0.2435 0.043(10) Uiso 1 1 calc R . . . .
C2 C 0.5694(3) 1.13597(19) 0.29597(12) 0.0220(5) Uani 1 1 d . . . . .
H2A H 0.6479 1.1781 0.2862 0.033 Uiso 1 1 calc R U . . .
H2B H 0.4888 1.1712 0.3235 0.033 Uiso 1 1 calc R U . . .
H2C H 0.5177 1.1414 0.2562 0.033 Uiso 1 1 calc R U . . .
C3 C 0.7733(3) 0.9738(2) 0.41244(13) 0.0262(5) Uani 1 1 d . . . . .
H3A H 0.8485 1.0185 0.4007 0.039 Uiso 1 1 calc R U . . .
H3B H 0.8309 0.8923 0.4354 0.039 Uiso 1 1 calc R U . . .
H3C H 0.6929 1.0091 0.4400 0.039 Uiso 1 1 calc R U . . .
C4 C 0.2767(3) 1.0320(2) 0.40233(13) 0.0314(6) Uani 1 1 d . . . . .
H4A H 0.2297 1.0741 0.3593 0.047 Uiso 1 1 calc R U . . .
H4B H 0.3366 1.0762 0.4154 0.047 Uiso 1 1 calc R U . . .
H4C H 0.1918 1.0237 0.4323 0.047 Uiso 1 1 calc R U . . .
C5 C 0.4976(3) 0.8062(2) 0.48617(12) 0.0263(5) Uani 1 1 d . . . . .
H5A H 0.5686 0.7268 0.4882 0.039 Uiso 1 1 calc R U . . .
H5B H 0.4099 0.8013 0.5152 0.039 Uiso 1 1 calc R U . . .
H5C H 0.5577 0.8507 0.4989 0.039 Uiso 1 1 calc R U . . .
C6 C 0.2856(3) 0.7995(3) 0.38580(14) 0.0332(6) Uani 1 1 d . . . . .
H6A H 0.2301 0.8406 0.3441 0.050 Uiso 1 1 calc R U . . .
H6B H 0.2072 0.7944 0.4192 0.050 Uiso 1 1 calc R U . . .
H6C H 0.3522 0.7201 0.3855 0.050 Uiso 1 1 calc R U . . .
C7 C 0.4968(3) 0.4591(3) 0.15026(14) 0.0342(6) Uani 1 1 d . . . . .
H7A H 0.4830 0.5343 0.1591 0.051 Uiso 1 1 calc R U . . .
H7B H 0.4852 0.4015 0.1897 0.051 Uiso 1 1 calc R U . . .
H7C H 0.4158 0.4698 0.1184 0.051 Uiso 1 1 calc R U . . .
C8 C 0.7164(4) 0.2588(3) 0.10651(17) 0.0444(8) Uani 1 1 d . . . . .
H8A H 0.6286 0.2686 0.0779 0.067 Uiso 1 1 calc R U . . .
H8B H 0.7101 0.2036 0.1478 0.067 Uiso 1 1 calc R U . . .
H8C H 0.8184 0.2280 0.0875 0.067 Uiso 1 1 calc R U . . .
C9 C 0.7083(4) 0.5057(3) 0.03762(13) 0.0391(7) Uani 1 1 d . . . . .
H9A H 0.8098 0.4743 0.0184 0.059 Uiso 1 1 calc R U . . .
H9B H 0.6991 0.5837 0.0417 0.059 Uiso 1 1 calc R U . . .
H9C H 0.6199 0.5119 0.0104 0.059 Uiso 1 1 calc R U . . .
C10 C 1.1452(4) 0.3083(2) 0.10323(14) 0.0359(7) Uani 1 1 d . . . . .
H10A H 1.0957 0.2797 0.0748 0.054 Uiso 1 1 calc R U . . .
H10B H 1.2560 0.2579 0.1134 0.054 Uiso 1 1 calc R U . . .
H10C H 1.1428 0.3891 0.0819 0.054 Uiso 1 1 calc R U . . .
C11 C 1.0553(3) 0.1473(2) 0.21971(13) 0.0281(5) Uani 1 1 d . . . . .
H11A H 1.0085 0.1150 0.1924 0.042 Uiso 1 1 calc R U . . .
H11B H 1.0003 0.1421 0.2602 0.042 Uiso 1 1 calc R U . . .
H11C H 1.1687 0.1024 0.2281 0.042 Uiso 1 1 calc R U . . .
C12 C 1.1487(3) 0.3510(2) 0.23157(13) 0.0243(5) Uani 1 1 d . . . . .
H12A H 1.1645 0.4257 0.2082 0.029 Uiso 1 1 calc R U . . .
H12B H 1.2525 0.2905 0.2440 0.029 Uiso 1 1 calc R U . . .
H12C H 1.0886 0.3606 0.2699 0.029 Uiso 1 1 calc R U . . .
C13 C 1.1470(3) 0.4060(2) 0.39934(12) 0.0239(5) Uani 1 1 d . . . . .
H13A H 1.1870 0.3574 0.3699 0.036 Uiso 1 1 calc R U . . .
H13B H 1.0950 0.3647 0.4347 0.036 Uiso 1 1 calc R U . . .
H13C H 1.2361 0.4209 0.4163 0.036 Uiso 1 1 calc R U . . .
C14 C 1.1094(3) 0.6236(2) 0.28944(12) 0.0208(5) Uani 1 1 d . . . . .
H14A H 1.1792 0.5654 0.2694 0.031 Uiso 1 1 calc R U . . .
H14B H 1.1737 0.6595 0.3071 0.031 Uiso 1 1 calc R U . . .
H14C H 1.0323 0.6846 0.2574 0.031 Uiso 1 1 calc R U . . .
C15 C 0.9439(3) 0.6391(2) 0.41467(11) 0.0222(5) Uani 1 1 d . . . . .
H15A H 1.0340 0.6641 0.4218 0.033 Uiso 1 1 calc R U . . .
H15B H 0.9175 0.5915 0.4552 0.033 Uiso 1 1 calc R U . . .
H15C H 0.8514 0.7084 0.3977 0.033 Uiso 1 1 calc R U . . .
C16 C 0.8452(3) 0.2917(2) 0.36704(16) 0.0357(7) Uani 1 1 d . . . . .
H16A H 0.8608 0.2829 0.3236 0.054 Uiso 1 1 calc R U . . .
H16B H 0.7841 0.2414 0.3907 0.054 Uiso 1 1 calc R U . . .
H16C H 0.9492 0.2685 0.3888 0.054 Uiso 1 1 calc R U . . .
C17 C 0.5387(4) 0.4818(3) 0.32280(16) 0.0409(7) Uani 1 1 d . . . . .
H17A H 0.5552 0.4792 0.2784 0.061 Uiso 1 1 calc R U . . .
H17B H 0.4703 0.5604 0.3237 0.061 Uiso 1 1 calc R U . . .
H17C H 0.4875 0.4236 0.3450 0.061 Uiso 1 1 calc R U . . .
C18 C 0.6921(4) 0.4588(3) 0.44697(14) 0.0374(7) Uani 1 1 d . . . . .
H18A H 0.6347 0.5406 0.4461 0.056 Uiso 1 1 calc R U . . .
H18B H 0.7929 0.4322 0.4715 0.056 Uiso 1 1 calc R U . . .
H18C H 0.6268 0.4092 0.4671 0.056 Uiso 1 1 calc R U . . .
C19 C 1.0341(3) 0.6620(2) 0.11275(12) 0.0244(5) Uani 1 1 d . . . . .
H19A H 1.0902 0.6301 0.1546 0.029 Uiso 1 1 calc R U . . .
H19B H 1.1077 0.6825 0.0797 0.029 Uiso 1 1 calc R U . . .
H19C H 0.9944 0.6029 0.1039 0.029 Uiso 1 1 calc R U . . .
C20 C 0.7851(3) 0.8562(2) 0.02757(11) 0.0275(5) Uani 1 1 d . . . . .
H20A H 0.8708 0.8724 -0.0001 0.041 Uiso 1 1 calc R U . . .
H20B H 0.6953 0.9288 0.0224 0.041 Uiso 1 1 calc R U . . .
H20C H 0.7499 0.7975 0.0158 0.041 Uiso 1 1 calc R U . . .
C21 C 0.9501(3) 0.9074(2) 0.12624(12) 0.0238(5) Uani 1 1 d . . . . .
H21A H 1.0208 0.9252 0.0914 0.036 Uiso 1 1 calc R U . . .
H21B H 1.0114 0.8743 0.1669 0.036 Uiso 1 1 calc R U . . .
H21C H 0.8650 0.9798 0.1274 0.036 Uiso 1 1 calc R U . . .
C22 C 0.4377(3) 0.8028(2) 0.08359(13) 0.0272(5) Uani 1 1 d . . . . .
H22A H 0.4880 0.8271 0.0432 0.041 Uiso 1 1 calc R U . . .
H22B H 0.3228 0.8444 0.0790 0.041 Uiso 1 1 calc R U . . .
H22C H 0.4563 0.7179 0.0949 0.041 Uiso 1 1 calc R U . . .
C23 C 0.4805(3) 1.0028(2) 0.12755(13) 0.0276(5) Uani 1 1 d . . . . .
H23A H 0.5411 1.0283 0.0904 0.041 Uiso 1 1 calc R U . . .
H23B H 0.5106 1.0240 0.1640 0.041 Uiso 1 1 calc R U . . .
H23C H 0.3662 1.0415 0.1174 0.041 Uiso 1 1 calc R U . . .
C24 C 0.4034(3) 0.8053(3) 0.22056(13) 0.0289(6) Uani 1 1 d . . . . .
H24A H 0.4371 0.7203 0.2403 0.035 Uiso 1 1 calc R U . . .
H24B H 0.2903 0.8331 0.2075 0.035 Uiso 1 1 calc R U . . .
H24C H 0.4193 0.8450 0.2514 0.035 Uiso 1 1 calc R U . . .
N1 N 0.5610(2) 0.88578(16) 0.34834(9) 0.0165(4) Uani 1 1 d . . . . .
N2 N 0.8444(2) 0.40017(17) 0.16879(9) 0.0185(4) Uani 1 1 d . . . . .
N3 N 0.8313(2) 0.54506(15) 0.32119(8) 0.0135(3) Uani 1 1 d . . . . .
N4 N 0.7247(2) 0.76238(16) 0.16883(9) 0.0150(3) Uani 1 1 d . . . . .
Si1 Si 0.67265(8) 0.97687(5) 0.33835(3) 0.01719(12) Uani 1 1 d . . . . .
Si2 Si 0.41470(7) 0.88248(6) 0.40235(3) 0.01778(12) Uani 1 1 d . . . . .
Si3 Si 0.70113(9) 0.40467(6) 0.11877(3) 0.02362(14) Uani 1 1 d . . . . .
Si4 Si 1.03306(8) 0.30510(6) 0.17845(3) 0.01935(13) Uani 1 1 d . . . . .
Si5 Si 0.99953(7) 0.54906(5) 0.35572(3) 0.01538(11) Uani 1 1 d . . . . .
Si6 Si 0.73402(7) 0.44824(5) 0.36313(3) 0.01621(12) Uani 1 1 d . . . . .
Si7 Si 0.86034(7) 0.79835(5) 0.11286(3) 0.01634(12) Uani 1 1 d . . . . .
Si8 Si 0.52574(7) 0.83932(6) 0.14818(3) 0.01703(12) Uani 1 1 d . . . . .
Yb1 Yb 0.68841(2) 0.76020(2) 0.28700(2) 0.01475(3) Uani 1 1 d . . . . .
Yb2 Yb 0.86543(2) 0.54731(2) 0.20876(2) 0.01519(3) Uani 1 1 d . . . . .

loop_
_atom_site_aniso_label
_atom_site_aniso_U_11
_atom_site_aniso_U_22
_atom_site_aniso_U_33
_atom_site_aniso_U_23
_atom_site_aniso_U_13
_atom_site_aniso_U_12
C1 0.0252(12) 0.0214(11) 0.0259(12) -0.0071(10) 0.0070(10) -0.0124(9)
C2 0.0261(12) 0.0114(10) 0.0250(12) -0.0025(9) -0.0025(9) -0.0025(9)
C3 0.0311(13) 0.0231(12) 0.0290(13) -0.0107(10) -0.0037(10) -0.0107(10)
C4 0.0283(13) 0.0301(14) 0.0275(14) -0.0094(11) 0.0038(11) 0.0026(11)
C5 0.0295(13) 0.0289(13) 0.0201(12) -0.0064(10) 0.0024(10) -0.0094(10)
C6 0.0306(14) 0.0522(18) 0.0304(14) -0.0217(13) 0.0107(11) -0.0244(13)
C7 0.0281(13) 0.0401(16) 0.0313(15) -0.0025(12) -0.0026(11) -0.0122(12)
C8 0.057(2) 0.0382(17) 0.050(2) -0.0188(15) -0.0047(16) -0.0236(16)
C9 0.0475(18) 0.0496(19) 0.0204(13) -0.0001(12) -0.0033(12) -0.0232(15)
C10 0.0465(17) 0.0244(13) 0.0333(15) -0.0117(11) 0.0234(13) -0.0072(12)
C11 0.0371(14) 0.0159(11) 0.0311(14) -0.0053(10) 0.0050(11) -0.0097(10)
C12 0.0184(11) 0.0168(11) 0.0340(14) -0.0059(10) -0.0011(10) -0.0011(9)
C13 0.0215(11) 0.0224(12) 0.0220(12) -0.0024(9) -0.0055(9) -0.0011(9)
C14 0.0191(10) 0.0220(11) 0.0227(12) -0.0052(9) 0.0015(9) -0.0094(9)
C15 0.0254(12) 0.0225(12) 0.0198(11) -0.0072(9) -0.0027(9) -0.0076(9)
C16 0.0310(14) 0.0192(12) 0.0561(19) -0.0086(12) 0.0116(13) -0.0100(11)
C17 0.0306(15) 0.0423(17) 0.0492(19) 0.0001(14) -0.0089(13) -0.0199(13)
C18 0.0549(19) 0.0408(17) 0.0254(14) -0.0116(12) 0.0172(13) -0.0278(15)
C19 0.0243(12) 0.0208(11) 0.0247(12) -0.0057(10) 0.0087(10) -0.0043(9)
C20 0.0352(14) 0.0278(13) 0.0151(11) -0.0033(10) 0.0026(10) -0.0067(11)
C21 0.0275(12) 0.0225(12) 0.0233(12) -0.0056(10) 0.0072(10) -0.0121(10)
C22 0.0265(12) 0.0273(13) 0.0284(13) -0.0102(11) -0.0074(10) -0.0061(10)
C23 0.0267(12) 0.0198(12) 0.0303(14) -0.0063(10) -0.0063(10) 0.0016(10)
C24 0.0164(11) 0.0424(16) 0.0259(13) -0.0065(11) 0.0017(9) -0.0092(10)
N1 0.0166(8) 0.0152(9) 0.0184(9) -0.0073(7) 0.0017(7) -0.0039(7)
N2 0.0210(9) 0.0165(9) 0.0195(9) -0.0069(7) 0.0041(7) -0.0069(7)
N3 0.0137(8) 0.0118(8) 0.0134(8) -0.0014(7) -0.0009(6) -0.0034(6)
N4 0.0157(8) 0.0140(8) 0.0137(8) -0.0016(7) -0.0008(7) -0.0040(7)
Si1 0.0189(3) 0.0139(3) 0.0195(3) -0.0060(2) 0.0005(2) -0.0048(2)
Si2 0.0166(3) 0.0208(3) 0.0175(3) -0.0090(2) 0.0024(2) -0.0050(2)
Si3 0.0297(4) 0.0242(3) 0.0204(3) -0.0050(3) -0.0005(3) -0.0140(3)
Si4 0.0236(3) 0.0140(3) 0.0201(3) -0.0059(2) 0.0080(2) -0.0056(2)
Si5 0.0150(3) 0.0153(3) 0.0142(3) -0.0024(2) -0.0020(2) -0.0036(2)
Si6 0.0166(3) 0.0150(3) 0.0170(3) -0.0042(2) 0.0040(2) -0.0057(2)
Si7 0.0187(3) 0.0146(3) 0.0134(3) -0.0029(2) 0.0024(2) -0.0035(2)
Si8 0.0158(3) 0.0168(3) 0.0161(3) -0.0040(2) -0.0026(2) -0.0017(2)
Yb1 0.01773(5) 0.01186(4) 0.01298(5) -0.00398(3) 0.00111(3) -0.00206(3)
Yb2 0.01872(5) 0.01172(4) 0.01307(5) -0.00381(3) 0.00143(3) -0.00185(3)

loop_
_atom_type_symbol
_atom_type_description
_atom_type_scat_dispersion_real
_atom_type_scat_dispersion_imag
_atom_type_scat_source
C C 0.0033 0.0016 'International Tables Vol C Tables 4.2.6.8 and 6.1.1.4'
H H 0.0000 0.0000 'International Tables Vol C Tables 4.2.6.8 and 6.1.1.4'
N N 0.0061 0.0033 'International Tables Vol C Tables 4.2.6.8 and 6.1.1.4'
Si Si 0.0817 0.0704 'International Tables Vol C Tables 4.2.6.8 and 6.1.1.4'
Yb Yb -0.3850 5.5486 'International Tables Vol C Tables 4.2.6.8 and 6.1.1.4'

loop_
_geom_angle_atom_site_label_1
_geom_angle_atom_site_label_2
_geom_angle_atom_site_label_3
_geom_angle
_geom_angle_site_symmetry_1
_geom_angle_site_symmetry_3
_geom_angle_publ_flag
Si1 C1 Yb1 82.54(8) . . ?
Si1 C1 H1A 109.5 . . ?
Yb1 C1 H1A 67.3 . . ?
Si1 C1 H1B 109.5 . . ?
Yb1 C1 H1B 167.7 . . ?
H1A C1 H1B 109.5 . . ?
Si1 C1 H1C 109.5 . . ?
Yb1 C1 H1C 62.6 . . ?
H1A C1 H1C 109.5 . . ?
H1B C1 H1C 109.5 . . ?
Si1 C2 H2A 109.5 . . ?
Si1 C2 H2B 109.5 . . ?
H2A C2 H2B 109.5 . . ?
Si1 C2 H2C 109.5 . . ?
H2A C2 H2C 109.5 . . ?
H2B C2 H2C 109.5 . . ?
Si1 C3 H3A 109.5 . . ?
Si1 C3 H3B 109.5 . . ?
H3A C3 H3B 109.5 . . ?
Si1 C3 H3C 109.5 . . ?
H3A C3 H3C 109.5 . . ?
H3B C3 H3C 109.5 . . ?
Si2 C4 H4A 109.5 . . ?
Si2 C4 H4B 109.5 . . ?
H4A C4 H4B 109.5 . . ?
Si2 C4 H4C 109.5 . . ?
H4A C4 H4C 109.5 . . ?
H4B C4 H4C 109.5 . . ?
Si2 C5 H5A 109.5 . . ?
Si2 C5 H5B 109.5 . . ?
H5A C5 H5B 109.5 . . ?
Si2 C5 H5C 109.5 . . ?
H5A C5 H5C 109.5 . . ?
H5B C5 H5C 109.5 . . ?
Si2 C6 H6A 109.5 . . ?
Si2 C6 H6B 109.5 . . ?
H6A C6 H6B 109.5 . . ?
Si2 C6 H6C 109.5 . . ?
H6A C6 H6C 109.5 . . ?
H6B C6 H6C 109.5 . . ?
Si3 C7 H7A 109.5 . . ?
Si3 C7 H7B 109.5 . . ?
H7A C7 H7B 109.5 . . ?
Si3 C7 H7C 109.5 . . ?
H7A C7 H7C 109.5 . . ?
H7B C7 H7C 109.5 . . ?
Si3 C8 H8A 109.5 . . ?
Si3 C8 H8B 109.5 . . ?
H8A C8 H8B 109.5 . . ?
Si3 C8 H8C 109.5 . . ?
H8A C8 H8C 109.5 . . ?
H8B C8 H8C 109.5 . . ?
Si3 C9 H9A 109.5 . . ?
Si3 C9 H9B 109.5 . . ?
H9A C9 H9B 109.5 . . ?
Si3 C9 H9C 109.5 . . ?
H9A C9 H9C 109.5 . . ?
H9B C9 H9C 109.5 . . ?
Si4 C10 H10A 109.5 . . ?
Si4 C10 H10B 109.5 . . ?
H10A C10 H10B 109.5 . . ?
Si4 C10 H10C 109.5 . . ?
H10A C10 H10C 109.5 . . ?
H10B C10 H10C 109.5 . . ?
Si4 C11 H11A 109.5 . . ?
Si4 C11 H11B 109.5 . . ?
H11A C11 H11B 109.5 . . ?
Si4 C11 H11C 109.5 . . ?
H11A C11 H11C 109.5 . . ?
H11B C11 H11C 109.5 . . ?
Si4 C12 Yb2 80.65(8) . . ?
Si4 C12 H12A 109.5 . . ?
Yb2 C12 H12A 65.8 . . ?
Si4 C12 H12B 109.5 . . ?
Yb2 C12 H12B 169.9 . . ?
H12A C12 H12B 109.5 . . ?
Si4 C12 H12C 109.5 . . ?
Yb2 C12 H12C 65.6 . . ?
H12A C12 H12C 109.5 . . ?
H12B C12 H12C 109.5 . . ?
Si5 C13 H13A 109.5 . . ?
Si5 C13 H13B 109.5 . . ?
H13A C13 H13B 109.5 . . ?
Si5 C13 H13C 109.5 . . ?
H13A C13 H13C 109.5 . . ?
H13B C13 H13C 109.5 . . ?
Si5 C14 H14A 109.5 . . ?
Si5 C14 H14B 109.5 . . ?
H14A C14 H14B 109.5 . . ?
Si5 C14 H14C 109.5 . . ?
H14A C14 H14C 109.5 . . ?
H14B C14 H14C 109.5 . . ?
Si5 C15 H15A 109.5 . . ?
Si5 C15 H15B 109.5 . . ?
H15A C15 H15B 109.5 . . ?
Si5 C15 H15C 109.5 . . ?
H15A C15 H15C 109.5 . . ?
H15B C15 H15C 109.5 . . ?
Si6 C16 H16A 109.5 . . ?
Si6 C16 H16B 109.5 . . ?
H16A C16 H16B 109.5 . . ?
Si6 C16 H16C 109.5 . . ?
H16A C16 H16C 109.5 . . ?
H16B C16 H16C 109.5 . . ?
Si6 C17 H17A 109.5 . . ?
Si6 C17 H17B 109.5 . . ?
H17A C17 H17B 109.5 . . ?
Si6 C17 H17C 109.5 . . ?
H17A C17 H17C 109.5 . . ?
H17B C17 H17C 109.5 . . ?
Si6 C18 H18A 109.5 . . ?
Si6 C18 H18B 109.5 . . ?
H18A C18 H18B 109.5 . . ?
Si6 C18 H18C 109.5 . . ?
H18A C18 H18C 109.5 . . ?
H18B C18 H18C 109.5 . . ?
Si7 C19 Yb2 83.92(8) . . ?
Si7 C19 H19A 109.5 . . ?
Yb2 C19 H19A 67.0 . . ?
Si7 C19 H19B 109.5 . . ?
Yb2 C19 H19B 166.3 . . ?
H19A C19 H19B 109.5 . . ?
Si7 C19 H19C 109.5 . . ?
Yb2 C19 H19C 61.7 . . ?
H19A C19 H19C 109.5 . . ?
H19B C19 H19C 109.5 . . ?
Si7 C20 H20A 109.5 . . ?
Si7 C20 H20B 109.5 . . ?
H20A C20 H20B 109.5 . . ?
Si7 C20 H20C 109.5 . . ?
H20A C20 H20C 109.5 . . ?
H20B C20 H20C 109.5 . . ?
Si7 C21 H21A 109.5 . . ?
Si7 C21 H21B 109.5 . . ?
H21A C21 H21B 109.5 . . ?
Si7 C21 H21C 109.5 . . ?
H21A C21 H21C 109.5 . . ?
H21B C21 H21C 109.5 . . ?
Si8 C22 H22A 109.5 . . ?
Si8 C22 H22B 109.5 . . ?
H22A C22 H22B 109.5 . . ?
Si8 C22 H22C 109.5 . . ?
H22A C22 H22C 109.5 . . ?
H22B C22 H22C 109.5 . . ?
Si8 C23 H23A 109.5 . . ?
Si8 C23 H23B 109.5 . . ?
H23A C23 H23B 109.5 . . ?
Si8 C23 H23C 109.5 . . ?
H23A C23 H23C 109.5 . . ?
H23B C23 H23C 109.5 . . ?
Si8 C24 Yb1 83.05(9) . . ?
Si8 C24 H24A 109.5 . . ?
Yb1 C24 H24A 76.2 . . ?
Si8 C24 H24B 109.5 . . ?
Yb1 C24 H24B 162.4 . . ?
H24A C24 H24B 109.5 . . ?
Si8 C24 H24C 109.5 . . ?
Yb1 C24 H24C 53.6 . . ?
H24A C24 H24C 109.5 . . ?
H24B C24 H24C 109.5 . . ?
Si1 N1 Si2 123.86(11) . . ?
Si1 N1 Yb1 102.95(9) . . ?
Si2 N1 Yb1 132.35(10) . . ?
Si4 N2 Si3 125.17(12) . . ?
Si4 N2 Yb2 102.89(9) . . ?
Si3 N2 Yb2 128.77(10) . . ?
Si5 N3 Si6 118.91(10) . . ?
Si5 N3 Yb2 112.23(9) . . ?
Si6 N3 Yb2 113.50(9) . . ?
Si5 N3 Yb1 98.20(8) . . ?
Si6 N3 Yb1 120.46(9) . . ?
Yb2 N3 Yb1 89.18(6) . . ?
Si8 N4 Si7 115.91(10) . . ?
Si8 N4 Yb2 130.85(10) . . ?
Si7 N4 Yb2 98.37(8) . . ?
Si8 N4 Yb1 93.35(8) . . ?
Si7 N4 Yb1 133.46(10) . . ?
Yb2 N4 Yb1 86.35(6) . . ?
N1 Si1 C3 116.02(11) . . ?
N1 Si1 C2 115.95(11) . . ?
C3 Si1 C2 106.97(12) . . ?
N1 Si1 C1 106.57(10) . . ?
C3 Si1 C1 105.86(12) . . ?
C2 Si1 C1 104.38(11) . . ?
N1 Si1 Yb1 45.59(6) . . ?
C3 Si1 Yb1 127.44(8) . . ?
C2 Si1 Yb1 125.47(8) . . ?
C1 Si1 Yb1 60.98(7) . . ?
N1 Si2 C4 113.62(11) . . ?
N1 Si2 C5 112.17(11) . . ?
C4 Si2 C5 107.16(12) . . ?
N1 Si2 C6 111.19(11) . . ?
C4 Si2 C6 106.15(14) . . ?
C5 Si2 C6 106.06(13) . . ?
N2 Si3 C9 110.60(12) . . ?
N2 Si3 C8 114.55(13) . . ?
C9 Si3 C8 106.65(16) . . ?
N2 Si3 C7 110.97(12) . . ?
C9 Si3 C7 108.13(14) . . ?
C8 Si3 C7 105.61(15) . . ?
N2 Si4 C10 114.50(12) . . ?
N2 Si4 C11 116.20(11) . . ?
C10 Si4 C11 107.26(12) . . ?
N2 Si4 C12 107.41(10) . . ?
C10 Si4 C12 105.46(14) . . ?
C11 Si4 C12 105.07(12) . . ?
N2 Si4 Yb2 45.46(7) . . ?
C10 Si4 Yb2 117.30(9) . . ?
C11 Si4 Yb2 135.42(9) . . ?
C12 Si4 Yb2 62.87(7) . . ?
N3 Si5 C13 117.93(11) . . ?
N3 Si5 C15 110.94(10) . . ?
C13 Si5 C15 105.68(11) . . ?
N3 Si5 C14 107.15(10) . . ?
C13 Si5 C14 106.80(11) . . ?
C15 Si5 C14 107.92(11) . . ?
N3 Si5 Yb1 49.77(6) . . ?
C13 Si5 Yb1 166.54(9) . . ?
C15 Si5 Yb1 77.59(8) . . ?
C14 Si5 Yb1 84.07(8) . . ?
N3 Si5 Yb2 40.47(6) . . ?
C13 Si5 Yb2 113.45(8) . . ?
C15 Si5 Yb2 139.56(8) . . ?
C14 Si5 Yb2 70.60(8) . . ?
Yb1 Si5 Yb2 61.976(11) . . ?
N3 Si6 C17 109.81(12) . . ?
N3 Si6 C16 113.16(11) . . ?
C17 Si6 C16 105.92(15) . . ?
N3 Si6 C18 112.52(11) . . ?
C17 Si6 C18 106.92(16) . . ?
C16 Si6 C18 108.11(15) . . ?
N3 Si6 Yb2 39.65(6) . . ?
C17 Si6 Yb2 85.49(11) . . ?
C16 Si6 Yb2 91.87(10) . . ?
C18 Si6 Yb2 151.84(10) . . ?
N4 Si7 C20 115.83(11) . . ?
N4 Si7 C21 115.24(10) . . ?
C20 Si7 C21 105.53(12) . . ?
N4 Si7 C19 110.04(10) . . ?
C20 Si7 C19 103.19(12) . . ?
C21 Si7 C19 105.91(12) . . ?
N4 Si7 Yb2 49.61(6) . . ?
C20 Si7 Yb2 125.72(9) . . ?
C21 Si7 Yb2 128.42(8) . . ?
C19 Si7 Yb2 60.43(8) . . ?
N4 Si8 C22 116.13(11) . . ?
N4 Si8 C23 113.11(11) . . ?
C22 Si8 C23 108.77(12) . . ?
N4 Si8 C24 108.60(10) . . ?
C22 Si8 C24 105.35(13) . . ?
C23 Si8 C24 103.89(13) . . ?
N4 Si8 Yb1 53.78(6) . . ?
C22 Si8 Yb1 149.66(9) . . ?
C23 Si8 Yb1 101.03(9) . . ?
C24 Si8 Yb1 60.84(8) . . ?
N1 Yb1 N3 129.44(6) . . ?
N1 Yb1 N4 139.54(6) . . ?
N3 Yb1 N4 90.76(6) . . ?
N1 Yb1 C1 67.94(7) . . ?
N3 Yb1 C1 122.37(7) . . ?
N4 Yb1 C1 96.46(7) . . ?
N1 Yb1 C24 91.76(7) . . ?
N3 Yb1 C24 110.11(7) . . ?
N4 Yb1 C24 66.24(7) . . ?
C1 Yb1 C24 125.07(8) . . ?
N1 Yb1 Si1 31.47(5) . . ?
N3 Yb1 Si1 135.30(4) . . ?
N4 Yb1 Si1 123.35(4) . . ?
C1 Yb1 Si1 36.47(5) . . ?
C24 Yb1 Si1 109.96(6) . . ?
N1 Yb1 Si8 112.48(5) . . ?
N3 Yb1 Si8 111.45(4) . . ?
N4 Yb1 Si8 32.88(4) . . ?
C1 Yb1 Si8 104.34(5) . . ?
C24 Yb1 Si8 36.11(5) . . ?
Si1 Yb1 Si8 112.484(17) . . ?
N1 Yb1 Si5 114.63(5) . . ?
N3 Yb1 Si5 32.03(4) . . ?
N4 Yb1 Si5 102.27(4) . . ?
C1 Yb1 Si5 91.12(5) . . ?
C24 Yb1 Si5 142.09(6) . . ?
Si1 Yb1 Si5 106.294(17) . . ?
Si8 Yb1 Si5 132.829(16) . . ?
N1 Yb1 Yb2 173.23(5) . . ?
N3 Yb1 Yb2 44.92(4) . . ?
N4 Yb1 Yb2 45.84(4) . . ?
C1 Yb1 Yb2 117.64(5) . . ?
C24 Yb1 Yb2 87.80(6) . . ?
Si1 Yb1 Yb2 153.950(12) . . ?
Si8 Yb1 Yb2 70.674(12) . . ?
Si5 Yb1 Yb2 62.751(12) . . ?
N2 Yb2 N3 123.53(6) . . ?
N2 Yb2 N4 127.72(7) . . ?
N3 Yb2 N4 93.71(6) . . ?
N2 Yb2 C19 102.19(7) . . ?
N3 Yb2 C19 130.92(7) . . ?
N4 Yb2 C19 67.67(6) . . ?
N2 Yb2 C12 67.66(7) . . ?
N3 Yb2 C12 94.92(7) . . ?
N4 Yb2 C12 151.20(7) . . ?
C19 Yb2 C12 86.09(7) . . ?
N2 Yb2 Si4 31.65(5) . . ?
N3 Yb2 Si4 117.45(4) . . ?
N4 Yb2 Si4 148.73(4) . . ?
C19 Yb2 Si4 91.46(5) . . ?
C12 Yb2 Si4 36.48(5) . . ?
N2 Yb2 Si7 120.29(5) . . ?
N3 Yb2 Si7 114.72(4) . . ?
N4 Yb2 Si7 32.02(4) . . ?
C19 Yb2 Si7 35.65(5) . . ?
C12 Yb2 Si7 120.90(5) . . ?
Si4 Yb2 Si7 123.507(16) . . ?
N2 Yb2 Yb1 148.22(5) . . ?
N3 Yb2 Yb1 45.90(4) . . ?
N4 Yb2 Yb1 47.81(4) . . ?
C19 Yb2 Yb1 102.32(5) . . ?
C12 Yb2 Yb1 133.99(5) . . ?
Si4 Yb2 Yb1 163.208(13) . . ?
Si7 Yb2 Yb1 72.585(12) . . ?
N2 Yb2 Si5 133.18(5) . . ?
N3 Yb2 Si5 27.30(4) . . ?
N4 Yb2 Si5 97.18(4) . . ?
C19 Yb2 Si5 107.37(6) . . ?
C12 Yb2 Si5 78.92(5) . . ?
Si4 Yb2 Si5 111.611(16) . . ?
Si7 Yb2 Si5 104.621(16) . . ?
Yb1 Yb2 Si5 55.273(11) . . ?
N2 Yb2 Si6 97.73(5) . . ?
N3 Yb2 Si6 26.85(4) . . ?
N4 Yb2 Si6 107.72(4) . . ?
C19 Yb2 Si6 157.44(6) . . ?
C12 Yb2 Si6 91.83(5) . . ?
Si4 Yb2 Si6 100.177(16) . . ?
Si7 Yb2 Si6 136.237(15) . . ?
Yb1 Yb2 Si6 63.665(11) . . ?
Si5 Yb2 Si6 50.352(15) . . ?

loop_
_geom_bond_atom_site_label_1
_geom_bond_atom_site_label_2
_geom_bond_distance
_geom_bond_site_symmetry_2
_geom_bond_publ_flag
C1 Si1 1.900(2) . ?
C1 Yb1 2.794(2) . ?
C1 H1A 0.9800 . ?
C1 H1B 0.9800 . ?
C1 H1C 0.9800 . ?
C2 Si1 1.884(2) . ?
C2 H2A 0.9800 . ?
C2 H2B 0.9800 . ?
C2 H2C 0.9800 . ?
C3 Si1 1.875(3) . ?
C3 H3A 0.9800 . ?
C3 H3B 0.9800 . ?
C3 H3C 0.9800 . ?
C4 Si2 1.876(3) . ?
C4 H4A 0.9800 . ?
C4 H4B 0.9800 . ?
C4 H4C 0.9800 . ?
C5 Si2 1.877(3) . ?
C5 H5A 0.9800 . ?
C5 H5B 0.9800 . ?
C5 H5C 0.9800 . ?
C6 Si2 1.879(3) . ?
C6 H6A 0.9800 . ?
C6 H6B 0.9800 . ?
C6 H6C 0.9800 . ?
C7 Si3 1.882(3) . ?
C7 H7A 0.9800 . ?
C7 H7B 0.9800 . ?
C7 H7C 0.9800 . ?
C8 Si3 1.877(3) . ?
C8 H8A 0.9800 . ?
C8 H8B 0.9800 . ?
C8 H8C 0.9800 . ?
C9 Si3 1.876(3) . ?
C9 H9A 0.9800 . ?
C9 H9B 0.9800 . ?
C9 H9C 0.9800 . ?
C10 Si4 1.866(3) . ?
C10 H10A 0.9800 . ?
C10 H10B 0.9800 . ?
C10 H10C 0.9800 . ?
C11 Si4 1.875(3) . ?
C11 H11A 0.9800 . ?
C11 H11B 0.9800 . ?
C11 H11C 0.9800 . ?
C12 Si4 1.899(3) . ?
C12 Yb2 2.842(2) . ?
C12 H12A 0.9800 . ?
C12 H12B 0.9800 . ?
C12 H12C 0.9800 . ?
C13 Si5 1.872(2) . ?
C13 H13A 0.9800 . ?
C13 H13B 0.9800 . ?
C13 H13C 0.9800 . ?
C14 Si5 1.890(2) . ?
C14 H14A 0.9800 . ?
C14 H14B 0.9800 . ?
C14 H14C 0.9800 . ?
C15 Si5 1.882(2) . ?
C15 H15A 0.9800 . ?
C15 H15B 0.9800 . ?
C15 H15C 0.9800 . ?
C16 Si6 1.867(3) . ?
C16 H16A 0.9800 . ?
C16 H16B 0.9800 . ?
C16 H16C 0.9800 . ?
C17 Si6 1.856(3) . ?
C17 H17A 0.9800 . ?
C17 H17B 0.9800 . ?
C17 H17C 0.9800 . ?
C18 Si6 1.878(3) . ?
C18 H18A 0.9800 . ?
C18 H18B 0.9800 . ?
C18 H18C 0.9800 . ?
C19 Si7 1.896(2) . ?
C19 Yb2 2.830(2) . ?
C19 H19A 0.9800 . ?
C19 H19B 0.9800 . ?
C19 H19C 0.9800 . ?
C20 Si7 1.873(3) . ?
C20 H20A 0.9800 . ?
C20 H20B 0.9800 . ?
C20 H20C 0.9800 . ?
C21 Si7 1.876(3) . ?
C21 H21A 0.9800 . ?
C21 H21B 0.9800 . ?
C21 H21C 0.9800 . ?
C22 Si8 1.874(3) . ?
C22 H22A 0.9800 . ?
C22 H22B 0.9800 . ?
C22 H22C 0.9800 . ?
C23 Si8 1.876(3) . ?
C23 H23A 0.9800 . ?
C23 H23B 0.9800 . ?
C23 H23C 0.9800 . ?
C24 Si8 1.890(3) . ?
C24 Yb1 2.801(3) . ?
C24 H24A 0.9800 . ?
C24 H24B 0.9800 . ?
C24 H24C 0.9800 . ?
N1 Si1 1.697(2) . ?
N1 Si2 1.7031(19) . ?
N1 Yb1 2.3222(18) . ?
N2 Si4 1.696(2) . ?
N2 Si3 1.698(2) . ?
N2 Yb2 2.3039(19) . ?
N3 Si5 1.7288(19) . ?
N3 Si6 1.7323(19) . ?
N3 Yb2 2.4471(18) . ?
N3 Yb1 2.4885(17) . ?
N4 Si8 1.7312(19) . ?
N4 Si7 1.7341(19) . ?
N4 Yb2 2.4908(18) . ?
N4 Yb1 2.5728(18) . ?
Si1 Yb1 3.1683(6) . ?
Si4 Yb2 3.1509(6) . ?
Si5 Yb1 3.2262(6) . ?
Si5 Yb2 3.4897(6) . ?
Si6 Yb2 3.5170(6) . ?
Si7 Yb2 3.2354(6) . ?
Si8 Yb1 3.1838(6) . ?
Yb1 Yb2 3.46511(18) . ?

loop_
_geom_torsion_atom_site_label_1
_geom_torsion_atom_site_label_2
_geom_torsion_atom_site_label_3
_geom_torsion_atom_site_label_4
_geom_torsion
_geom_torsion_site_symmetry_1
_geom_torsion_site_symmetry_2
_geom_torsion_site_symmetry_3
_geom_torsion_site_symmetry_4
_geom_torsion_publ_flag
Si2 N1 Si1 C3 52.68(17) . . . . ?
Yb1 N1 Si1 C3 -117.95(11) . . . . ?
Si2 N1 Si1 C2 -74.11(17) . . . . ?
Yb1 N1 Si1 C2 115.26(11) . . . . ?
Si2 N1 Si1 C1 170.24(13) . . . . ?
Yb1 N1 Si1 C1 -0.40(12) . . . . ?
Si2 N1 Si1 Yb1 170.64(18) . . . . ?
Yb1 C1 Si1 N1 0.32(10) . . . . ?
Yb1 C1 Si1 C3 124.41(9) . . . . ?
Yb1 C1 Si1 C2 -122.88(9) . . . . ?
Si1 N1 Si2 C4 46.25(18) . . . . ?
Yb1 N1 Si2 C4 -146.13(14) . . . . ?
Si1 N1 Si2 C5 -75.48(16) . . . . ?
Yb1 N1 Si2 C5 92.13(16) . . . . ?
Si1 N1 Si2 C6 165.94(15) . . . . ?
Yb1 N1 Si2 C6 -26.45(19) . . . . ?
Si4 N2 Si3 C9 -89.44(18) . . . . ?
Yb2 N2 Si3 C9 66.90(18) . . . . ?
Si4 N2 Si3 C8 31.1(2) . . . . ?
Yb2 N2 Si3 C8 -172.56(15) . . . . ?
Si4 N2 Si3 C7 150.56(15) . . . . ?
Yb2 N2 Si3 C7 -53.10(17) . . . . ?
Si3 N2 Si4 C10 56.28(19) . . . . ?
Yb2 N2 Si4 C10 -105.00(13) . . . . ?
Si3 N2 Si4 C11 -69.71(18) . . . . ?
Yb2 N2 Si4 C11 129.01(11) . . . . ?
Si3 N2 Si4 C12 173.02(14) . . . . ?
Yb2 N2 Si4 C12 11.74(12) . . . . ?
Si3 N2 Si4 Yb2 161.28(19) . . . . ?
Yb2 C12 Si4 N2 -9.38(10) . . . . ?
Yb2 C12 Si4 C10 113.14(10) . . . . ?
Yb2 C12 Si4 C11 -133.69(10) . . . . ?
Si6 N3 Si5 C13 41.70(16) . . . . ?
Yb2 N3 Si5 C13 -94.17(12) . . . . ?
Yb1 N3 Si5 C13 173.35(10) . . . . ?
Si6 N3 Si5 C15 -80.33(14) . . . . ?
Yb2 N3 Si5 C15 143.80(10) . . . . ?
Yb1 N3 Si5 C15 51.32(11) . . . . ?
Si6 N3 Si5 C14 162.09(12) . . . . ?
Yb2 N3 Si5 C14 26.23(12) . . . . ?
Yb1 N3 Si5 C14 -66.26(10) . . . . ?
Si6 N3 Si5 Yb1 -131.65(14) . . . . ?
Yb2 N3 Si5 Yb1 92.48(9) . . . . ?
Si6 N3 Si5 Yb2 135.87(16) . . . . ?
Yb1 N3 Si5 Yb2 -92.48(9) . . . . ?
Si5 N3 Si6 C17 169.11(15) . . . . ?
Yb2 N3 Si6 C17 -55.55(15) . . . . ?
Yb1 N3 Si6 C17 48.20(16) . . . . ?
Si5 N3 Si6 C16 -72.77(17) . . . . ?
Yb2 N3 Si6 C16 62.57(15) . . . . ?
Yb1 N3 Si6 C16 166.32(13) . . . . ?
Si5 N3 Si6 C18 50.15(17) . . . . ?
Yb2 N3 Si6 C18 -174.51(13) . . . . ?
Yb1 N3 Si6 C18 -70.76(15) . . . . ?
Si5 N3 Si6 Yb2 -135.34(16) . . . . ?
Yb1 N3 Si6 Yb2 103.75(12) . . . . ?
Si8 N4 Si7 C20 -27.66(16) . . . . ?
Yb2 N4 Si7 C20 116.09(11) . . . . ?
Yb1 N4 Si7 C20 -151.01(13) . . . . ?
Si8 N4 Si7 C21 96.20(14) . . . . ?
Yb2 N4 Si7 C21 -120.06(10) . . . . ?
Yb1 N4 Si7 C21 -27.16(17) . . . . ?
Si8 N4 Si7 C19 -144.17(12) . . . . ?
Yb2 N4 Si7 C19 -0.43(12) . . . . ?
Yb1 N4 Si7 C19 92.48(15) . . . . ?
Si8 N4 Si7 Yb2 -143.74(15) . . . . ?
Yb1 N4 Si7 Yb2 92.90(12) . . . . ?
Yb2 C19 Si7 N4 0.37(11) . . . . ?
Yb2 C19 Si7 C20 -123.81(10) . . . . ?
Yb2 C19 Si7 C21 125.54(9) . . . . ?
Si7 N4 Si8 C22 71.07(15) . . . . ?
Yb2 N4 Si8 C22 -58.26(17) . . . . ?
Yb1 N4 Si8 C22 -146.33(11) . . . . ?
Si7 N4 Si8 C23 -55.73(15) . . . . ?
Yb2 N4 Si8 C23 174.93(12) . . . . ?
Yb1 N4 Si8 C23 86.87(11) . . . . ?
Si7 N4 Si8 C24 -170.50(13) . . . . ?
Yb2 N4 Si8 C24 60.17(16) . . . . ?
Yb1 N4 Si8 C24 -27.90(12) . . . . ?
Si7 N4 Si8 Yb1 -142.60(14) . . . . ?
Yb2 N4 Si8 Yb1 88.07(12) . . . . ?
Yb1 C24 Si8 N4 25.61(11) . . . . ?
Yb1 C24 Si8 C22 150.66(9) . . . . ?
Yb1 C24 Si8 C23 -95.04(10) . . . . ?
